data_4338413
loop_
_publ_author_name
'Olatunde, Abiola O.'
'Cox, Jordan M.'
'Daddario, Michael D.'
'Spernyak, Joseph A.'
'Benedict, Jason B.'
'Morrow, Janet R.'

_publ_section_title
;
 Seven-Coordinate Co(II), Fe(II) and Six-Coordinate Ni(II) Amide-Appended
 Macrocyclic Complexes as ParaCEST Agents in Biological Media.
;
_journal_issue 16
_journal_name_full 'Inorganic chemistry'
_journal_page_first 8311
_journal_page_last 8321
_journal_paper_doi 10.1021/ic5006083
_journal_volume 53
_journal_year 2014
_chemical_formula_moiety 'C14 H28 Fe N4 O5, 2(C F3 O3 S)'
_chemical_formula_sum 'C16 H28 F6 Fe N4 O11 S2'
_chemical_formula_weight 686.39
_chemical_name_systematic
;
 ?
;
_space_group_crystal_system monoclinic
_space_group_IT_number 14
_space_group_name_Hall '-P 2ybc'
_space_group_name_H-M_alt 'P 1 21/c 1'
_symmetry_space_group_name_Hall '-P 2ybc'
_symmetry_space_group_name_H-M 'P 1 21/c 1'
_atom_sites_solution_hydrogens geom
_cell_angle_alpha 90
_cell_angle_beta 92.5153(10)
_cell_angle_gamma 90
_cell_formula_units_Z 4
_cell_length_a 14.7589(6)
_cell_length_b 9.6358(4)
_cell_length_c 18.4079(8)
_cell_measurement_temperature 90.0
_cell_volume 2615.34(19)
_computing_molecular_graphics 'Olex2 (Dolomanov et al., 2009)'
_computing_publication_material 'Olex2 (Dolomanov et al., 2009)'
_computing_structure_refinement 'ShelXL (Sheldrick, 2008)'
_diffrn_ambient_temperature 90.0
_diffrn_detector 'Bruker APEX2 area detector'
_diffrn_detector_area_resol_mean 7.9
_diffrn_detector_type 'CCD area detector'
_diffrn_measured_fraction_theta_full 1.000
_diffrn_measured_fraction_theta_max 0.998
_diffrn_measurement_device 'three-circle diffractometer'
_diffrn_measurement_device_type 'Bruker APEX2 microfocus rotating anode'
_diffrn_measurement_method '\w and \f scans'
_diffrn_radiation_monochromator 'mirror optics'
_diffrn_radiation_probe x-ray
_diffrn_radiation_type MoK\a
_diffrn_radiation_wavelength 0.71073
_diffrn_reflns_av_R_equivalents 0.0358
_diffrn_reflns_av_unetI/netI 0.0363
_diffrn_reflns_Laue_measured_fraction_full 1.000
_diffrn_reflns_Laue_measured_fraction_max 0.998
_diffrn_reflns_limit_h_max 18
_diffrn_reflns_limit_h_min -22
_diffrn_reflns_limit_k_max 13
_diffrn_reflns_limit_k_min -14
_diffrn_reflns_limit_l_max 28
_diffrn_reflns_limit_l_min -27
_diffrn_reflns_number 37095
_diffrn_reflns_point_group_measured_fraction_full 1.000
_diffrn_reflns_point_group_measured_fraction_max 0.998
_diffrn_reflns_theta_full 26.000
_diffrn_reflns_theta_max 33.239
_diffrn_reflns_theta_min 2.215
_diffrn_source 'microfocus rotating anode'
_diffrn_source_type 'Incoatec I\ms'
_exptl_absorpt_coefficient_mu 0.841
_exptl_absorpt_correction_T_max 0.7465
_exptl_absorpt_correction_T_min 0.7131
_exptl_absorpt_correction_type multi-scan
_exptl_absorpt_process_details
;
SADABS-2012/1 (Bruker,2012) was used for absorption correction.
wR2(int) was 0.0505 before and 0.0416 after correction.
The Ratio of minimum to maximum transmission is 0.9553.
The \l/2 correction factor is 0.0015.
;
_exptl_crystal_colour yellow
_exptl_crystal_colour_primary yellow
_exptl_crystal_density_diffrn 1.743
_exptl_crystal_description plate
_exptl_crystal_F_000 1408
_exptl_crystal_preparation
'L was prepared using a previously reported procedure.7 Metal salts were complexed to L in equimolar ratio in either ethanol (CoII), or acetonitrile (NiII), stirred at room temp for over 1 hour and isolated as previously reported.7,10 Fe(CF3SO3)2 and L were added under argon to prevent the oxidation of the free FeII to FeIII in solution. [Fe(L)]2+ was isolated as a slightly yellowish tan powder.'
_exptl_crystal_recrystallization_method 'grown over several days by vapor diffusion of hexane into acetonitrile'
_exptl_crystal_size_max 0.1
_exptl_crystal_size_mid 0.08
_exptl_crystal_size_min 0.04
_refine_diff_density_max 0.630
_refine_diff_density_min -0.460
_refine_diff_density_rms 0.080
_refine_ls_extinction_method none
_refine_ls_goodness_of_fit_ref 1.013
_refine_ls_hydrogen_treatment constr
_refine_ls_matrix_type full
_refine_ls_number_parameters 361
_refine_ls_number_reflns 10026
_refine_ls_number_restraints 0
_refine_ls_restrained_S_all 1.013
_refine_ls_R_factor_all 0.0480
_refine_ls_R_factor_gt 0.0325
_refine_ls_shift/su_max 0.002
_refine_ls_shift/su_mean 0.000
_refine_ls_structure_factor_coef Fsqd
_refine_ls_weighting_details 'w=1/[\s^2^(Fo^2^)+(0.0301P)^2^+1.3759P] where P=(Fo^2^+2Fc^2^)/3'
_refine_ls_weighting_scheme calc
_refine_ls_wR_factor_gt 0.0704
_refine_ls_wR_factor_ref 0.0772
_reflns_Friedel_coverage 0.000
_reflns_number_gt 7985
_reflns_number_total 10026
_reflns_threshold_expression 'I > 2\s(I)'
_cod_data_source_file ic5006083_si_002.cif
_cod_data_source_block fe(l)
_cod_depositor_comments 'Adding full bibliography for 4338412--4338414.cif.'
_cod_database_code 4338413
_shelx_space_group_comment
;
The symmetry employed for this shelxl refinement is uniquely defined
by the following loop, which should always be used as a source of
symmetry information in preference to the above space-group names.
They are only intended as comments.
;
_olex2_refinement_description
;
1. Fixed Uiso
 At 1.2 times of:
  All C(H,H) groups, All N(H,H) groups
2.a Secondary CH2 refined with riding coordinates:
 C2(H2A,H2B), C1(H1A,H1B), C13(H13A,H13B), C6(H6A,H6B), C11(H11A,H11B), C9(H9A,
 H9B), C10(H10A,H10B), C4(H4C,H4D), C7(H7A,H7B), C8(H8A,H8B), C3(H3C,H3D),
 C5(H5A,H5B)
2.b X=CH2 refined with riding coordinates:
 N3(H3A,H3B), N4(H4A,H4B)
;
_olex2_computing_structure_refinement_long 'ShelXL (Sheldrick, 2008)'

loop_
_space_group_symop_operation_xyz
'x, y, z'
'-x, y+1/2, -z+1/2'
'-x, -y, -z'
'x, -y-1/2, z-1/2'

loop_
_atom_site_label
_atom_site_type_symbol
_atom_site_fract_x
_atom_site_fract_y
_atom_site_fract_z
_atom_site_U_iso_or_equiv
_atom_site_adp_type
_atom_site_occupancy
_atom_site_site_symmetry_order
_atom_site_calc_flag
_atom_site_refinement_flags_posn
Fe1 Fe 0.74738(2) 0.54874(2) 0.47085(2) 0.00744(4) Uani 1 1 d .
S2 S 0.97603(2) 1.04026(3) 0.30801(2) 0.01191(6) Uani 1 1 d .
S1 S 0.50377(2) 0.93218(3) 0.36208(2) 0.01146(6) Uani 1 1 d .
F1 F 0.51263(6) 0.93943(10) 0.21901(5) 0.02217(19) Uani 1 1 d .
F3 F 0.63001(6) 1.02297(10) 0.27778(5) 0.02222(19) Uani 1 1 d .
O2 O 0.76478(7) 0.49267(11) 0.59184(5) 0.01438(18) Uani 1 1 d .
O1 O 0.76166(7) 0.71634(10) 0.39118(5) 0.01277(17) Uani 1 1 d .
O5 O 0.60975(6) 0.56725(9) 0.49056(5) 0.01081(17) Uani 1 1 d .
F5 F 0.96300(6) 0.79951(9) 0.37539(5) 0.02333(19) Uani 1 1 d .
O4 O 0.88483(6) 0.49590(10) 0.46848(5) 0.01196(17) Uani 1 1 d .
N1 N 0.75764(7) 0.45295(11) 0.35781(6) 0.00924(18) Uani 1 1 d .
O3 O 0.71342(6) 0.32115(10) 0.48579(5) 0.01210(17) Uani 1 1 d .
O9 O 0.91667(7) 1.10308(11) 0.35873(6) 0.0199(2) Uani 1 1 d .
F6 F 1.08879(6) 0.82915(10) 0.32251(5) 0.0250(2) Uani 1 1 d .
F4 F 1.06406(7) 0.93682(11) 0.42248(5) 0.0314(2) Uani 1 1 d .
O6 O 0.54653(7) 0.79804(10) 0.36280(5) 0.01661(19) Uani 1 1 d .
O7 O 0.40617(7) 0.93342(12) 0.35414(6) 0.0208(2) Uani 1 1 d .
F2 F 0.50486(7) 1.13970(10) 0.27081(5) 0.0282(2) Uani 1 1 d .
O8 O 0.54235(7) 1.02793(10) 0.41638(5) 0.01570(19) Uani 1 1 d .
O10 O 0.92968(7) 0.97274(11) 0.24666(5) 0.0178(2) Uani 1 1 d .
N2 N 0.74180(7) 0.75533(12) 0.53195(6) 0.01089(19) Uani 1 1 d .
O11 O 1.05452(7) 1.12029(11) 0.29057(6) 0.0210(2) Uani 1 1 d .
N3 N 1.00426(7) 0.46902(13) 0.39762(6) 0.0147(2) Uani 1 1 d .
H3A H 1.0429 0.4866 0.4342 0.018 Uiso 1 1 calc R
H3B H 1.0243 0.4507 0.3543 0.018 Uiso 1 1 calc R
N4 N 0.49652(7) 0.69485(12) 0.53445(6) 0.0134(2) Uani 1 1 d .
H4A H 0.4568 0.6282 0.5257 0.016 Uiso 1 1 calc R
H4B H 0.4792 0.7734 0.5539 0.016 Uiso 1 1 calc R
C14 C 0.58173(8) 0.67716(13) 0.51840(6) 0.0091(2) Uani 1 1 d .
C2 C 0.71040(9) 0.54941(14) 0.30605(7) 0.0131(2) Uani 1 1 d .
H2A H 0.6448 0.5510 0.3153 0.016 Uiso 1 1 calc R
H2B H 0.7175 0.5166 0.2557 0.016 Uiso 1 1 calc R
C1 C 0.74903(9) 0.69406(14) 0.31441(7) 0.0146(2) Uani 1 1 d .
H1A H 0.8076 0.7013 0.2904 0.018 Uiso 1 1 calc R
H1B H 0.7065 0.7634 0.2926 0.018 Uiso 1 1 calc R
C12 C 0.91661(8) 0.47017(13) 0.40755(7) 0.0098(2) Uani 1 1 d .
C13 C 0.64571(8) 0.79718(13) 0.53501(7) 0.0112(2) Uani 1 1 d .
H13A H 0.6330 0.8726 0.4995 0.013 Uiso 1 1 calc R
H13B H 0.6346 0.8337 0.5841 0.013 Uiso 1 1 calc R
C6 C 0.72155(11) 0.36559(16) 0.61175(8) 0.0198(3) Uani 1 1 d .
H6A H 0.6552 0.3789 0.6137 0.024 Uiso 1 1 calc R
H6B H 0.7453 0.3337 0.6600 0.024 Uiso 1 1 calc R
C16 C 1.02521(9) 0.89377(15) 0.35949(7) 0.0161(3) Uani 1 1 d .
C11 C 0.85470(8) 0.43681(13) 0.34217(6) 0.0102(2) Uani 1 1 d .
H11A H 0.8693 0.4990 0.3015 0.012 Uiso 1 1 calc R
H11B H 0.8658 0.3402 0.3266 0.012 Uiso 1 1 calc R
C9 C 0.79471(9) 0.85867(14) 0.49199(8) 0.0139(2) Uani 1 1 d .
H9A H 0.8601 0.8358 0.4972 0.017 Uiso 1 1 calc R
H9B H 0.7857 0.9520 0.5129 0.017 Uiso 1 1 calc R
C15 C 0.53906(10) 1.01260(14) 0.27783(7) 0.0155(2) Uani 1 1 d .
C10 C 0.76505(9) 0.85938(13) 0.41253(8) 0.0143(2) Uani 1 1 d .
H10A H 0.7046 0.9031 0.4054 0.017 Uiso 1 1 calc R
H10B H 0.8090 0.9111 0.3837 0.017 Uiso 1 1 calc R
C4 C 0.73657(10) 0.23629(14) 0.42514(8) 0.0149(2) Uani 1 1 d .
H4C H 0.7031 0.1473 0.4257 0.018 Uiso 1 1 calc R
H4D H 0.8024 0.2162 0.4272 0.018 Uiso 1 1 calc R
C7 C 0.74646(10) 0.60485(16) 0.64001(7) 0.0165(3) Uani 1 1 d .
H7A H 0.7765 0.5885 0.6884 0.020 Uiso 1 1 calc R
H7B H 0.6804 0.6139 0.6459 0.020 Uiso 1 1 calc R
C8 C 0.78341(9) 0.73430(15) 0.60608(7) 0.0161(3) Uani 1 1 d .
H8A H 0.7704 0.8156 0.6368 0.019 Uiso 1 1 calc R
H8B H 0.8500 0.7262 0.6033 0.019 Uiso 1 1 calc R
C3 C 0.71032(9) 0.31766(14) 0.35743(7) 0.0138(2) Uani 1 1 d .
H3C H 0.7263 0.2640 0.3140 0.017 Uiso 1 1 calc R
H3D H 0.6439 0.3330 0.3549 0.017 Uiso 1 1 calc R
C5 C 0.74280(11) 0.26176(15) 0.55422(8) 0.0190(3) Uani 1 1 d .
H5A H 0.8088 0.2427 0.5551 0.023 Uiso 1 1 calc R
H5B H 0.7105 0.1735 0.5624 0.023 Uiso 1 1 calc R

loop_
_atom_site_aniso_label
_atom_site_aniso_U_11
_atom_site_aniso_U_22
_atom_site_aniso_U_33
_atom_site_aniso_U_23
_atom_site_aniso_U_13
_atom_site_aniso_U_12
Fe1 0.00680(7) 0.00755(8) 0.00801(7) -0.00045(6) 0.00056(5) 0.00112(6)
S2 0.01109(13) 0.01135(14) 0.01350(13) -0.00086(11) 0.00282(10) 0.00041(11)
S1 0.01172(13) 0.01132(14) 0.01132(13) -0.00088(10) 0.00038(10) 0.00107(11)
F1 0.0260(5) 0.0284(5) 0.0118(4) -0.0023(3) -0.0028(3) -0.0030(4)
F3 0.0185(4) 0.0288(5) 0.0195(4) 0.0030(4) 0.0029(3) -0.0069(4)
O2 0.0170(5) 0.0167(5) 0.0096(4) -0.0001(3) 0.0023(3) 0.0051(4)
O1 0.0186(5) 0.0087(4) 0.0112(4) 0.0006(3) 0.0020(3) 0.0004(3)
O5 0.0090(4) 0.0088(4) 0.0147(4) -0.0025(3) 0.0009(3) 0.0011(3)
F5 0.0233(5) 0.0176(4) 0.0295(5) 0.0086(4) 0.0058(4) 0.0034(4)
O4 0.0085(4) 0.0177(5) 0.0096(4) -0.0014(3) 0.0001(3) 0.0020(3)
N1 0.0072(4) 0.0096(5) 0.0109(4) -0.0004(4) -0.0001(3) 0.0002(4)
O3 0.0145(4) 0.0091(4) 0.0130(4) 0.0012(3) 0.0045(3) 0.0031(3)
O9 0.0227(5) 0.0150(5) 0.0230(5) -0.0010(4) 0.0115(4) 0.0048(4)
F6 0.0199(4) 0.0286(5) 0.0269(5) 0.0008(4) 0.0064(4) 0.0134(4)
F4 0.0333(5) 0.0400(6) 0.0197(5) -0.0048(4) -0.0129(4) 0.0071(5)
O6 0.0226(5) 0.0104(4) 0.0167(4) 0.0000(3) -0.0016(4) 0.0027(4)
O7 0.0122(4) 0.0277(6) 0.0227(5) -0.0015(4) 0.0012(4) -0.0002(4)
F2 0.0405(6) 0.0158(4) 0.0278(5) 0.0081(4) -0.0024(4) 0.0075(4)
O8 0.0194(5) 0.0137(5) 0.0138(4) -0.0049(3) -0.0016(4) 0.0029(4)
O10 0.0176(5) 0.0213(5) 0.0143(4) 0.0003(4) -0.0026(4) -0.0012(4)
N2 0.0075(4) 0.0120(5) 0.0130(5) -0.0031(4) -0.0012(4) 0.0006(4)
O11 0.0192(5) 0.0195(5) 0.0249(5) -0.0024(4) 0.0078(4) -0.0069(4)
N3 0.0078(4) 0.0248(6) 0.0114(5) -0.0024(4) 0.0010(4) 0.0015(4)
N4 0.0082(5) 0.0110(5) 0.0213(5) -0.0043(4) 0.0035(4) 0.0001(4)
C14 0.0089(5) 0.0091(5) 0.0093(5) 0.0003(4) 0.0007(4) 0.0008(4)
C2 0.0115(5) 0.0175(6) 0.0101(5) 0.0007(4) -0.0021(4) 0.0021(5)
C1 0.0179(6) 0.0159(6) 0.0101(5) 0.0030(4) 0.0022(4) 0.0044(5)
C12 0.0095(5) 0.0094(5) 0.0105(5) 0.0007(4) 0.0000(4) 0.0021(4)
C13 0.0080(5) 0.0106(6) 0.0150(5) -0.0038(4) 0.0004(4) 0.0008(4)
C6 0.0271(7) 0.0191(7) 0.0136(6) 0.0059(5) 0.0070(5) 0.0056(6)
C16 0.0142(6) 0.0199(7) 0.0143(6) -0.0016(5) -0.0004(5) 0.0042(5)
C11 0.0090(5) 0.0128(6) 0.0089(5) -0.0014(4) 0.0012(4) 0.0011(4)
C9 0.0094(5) 0.0094(6) 0.0231(6) -0.0044(5) 0.0017(5) -0.0022(4)
C15 0.0184(6) 0.0130(6) 0.0149(6) 0.0014(5) -0.0014(5) 0.0003(5)
C10 0.0130(6) 0.0075(5) 0.0228(6) 0.0005(5) 0.0046(5) -0.0002(4)
C4 0.0170(6) 0.0084(6) 0.0199(6) -0.0019(5) 0.0063(5) 0.0011(5)
C7 0.0169(6) 0.0235(7) 0.0091(5) -0.0037(5) -0.0010(4) 0.0075(5)
C8 0.0127(6) 0.0219(7) 0.0133(6) -0.0082(5) -0.0040(4) 0.0031(5)
C3 0.0139(6) 0.0124(6) 0.0152(6) -0.0048(5) 0.0016(4) -0.0036(5)
C5 0.0263(7) 0.0140(6) 0.0170(6) 0.0073(5) 0.0062(5) 0.0073(5)

loop_
_atom_type_symbol
_atom_type_description
_atom_type_scat_dispersion_real
_atom_type_scat_dispersion_imag
_atom_type_scat_source
C C 0.0033 0.0016 'International Tables Vol C Tables 4.2.6.8 and 6.1.1.4'
H H 0.0000 0.0000 'International Tables Vol C Tables 4.2.6.8 and 6.1.1.4'
F F 0.0171 0.0103 'International Tables Vol C Tables 4.2.6.8 and 6.1.1.4'
Fe Fe 0.3463 0.8444 'International Tables Vol C Tables 4.2.6.8 and 6.1.1.4'
N N 0.0061 0.0033 'International Tables Vol C Tables 4.2.6.8 and 6.1.1.4'
O O 0.0106 0.0060 'International Tables Vol C Tables 4.2.6.8 and 6.1.1.4'
S S 0.1246 0.1234 'International Tables Vol C Tables 4.2.6.8 and 6.1.1.4'

loop_
_geom_angle_atom_site_label_1
_geom_angle_atom_site_label_2
_geom_angle_atom_site_label_3
_geom_angle
O1 Fe1 O2 144.15(4)
O1 Fe1 N1 71.18(4)
O1 Fe1 O3 145.01(4)
O1 Fe1 N2 72.28(4)
O5 Fe1 O2 85.39(4)
O5 Fe1 O1 100.13(4)
O5 Fe1 O4 167.37(4)
O5 Fe1 N1 107.25(4)
O5 Fe1 O3 80.77(3)
O5 Fe1 N2 77.52(4)
O4 Fe1 O2 84.02(4)
O4 Fe1 O1 92.49(4)
O4 Fe1 N1 77.29(4)
O4 Fe1 O3 89.25(4)
O4 Fe1 N2 106.11(4)
N1 Fe1 O2 141.14(4)
N1 Fe1 N2 143.41(4)
O3 Fe1 O2 70.78(4)
O3 Fe1 N1 75.17(4)
O3 Fe1 N2 140.16(4)
N2 Fe1 O2 74.51(4)
O9 S2 O10 114.45(7)
O9 S2 C16 103.11(6)
O10 S2 C16 102.71(6)
O11 S2 O9 115.94(7)
O11 S2 O10 115.07(6)
O11 S2 C16 102.92(7)
O6 S1 O7 116.39(7)
O6 S1 O8 113.86(6)
O6 S1 C15 104.32(6)
O7 S1 O8 115.02(6)
O7 S1 C15 103.35(7)
O8 S1 C15 101.30(6)
C6 O2 Fe1 114.61(8)
C7 O2 Fe1 114.03(8)
C7 O2 C6 112.82(11)
C1 O1 Fe1 122.39(8)
C1 O1 C10 114.57(10)
C10 O1 Fe1 121.78(8)
C14 O5 Fe1 118.96(8)
C12 O4 Fe1 117.75(8)
C2 N1 Fe1 106.47(8)
C11 N1 Fe1 108.80(7)
C11 N1 C2 111.85(10)
C3 N1 Fe1 108.06(8)
C3 N1 C2 109.93(10)
C3 N1 C11 111.53(10)
C4 O3 Fe1 113.24(7)
C5 O3 Fe1 115.63(8)
C5 O3 C4 112.49(10)
C13 N2 Fe1 108.14(7)
C13 N2 C9 111.30(10)
C13 N2 C8 111.16(10)
C9 N2 Fe1 108.03(8)
C9 N2 C8 110.01(10)
C8 N2 Fe1 108.08(8)
H3A N3 H3B 120.0
C12 N3 H3A 120.0
C12 N3 H3B 120.0
H4A N4 H4B 120.0
C14 N4 H4A 120.0
C14 N4 H4B 120.0
O5 C14 N4 122.47(11)
O5 C14 C13 120.85(11)
N4 C14 C13 116.68(11)
N1 C2 H2A 109.6
N1 C2 H2B 109.6
N1 C2 C1 110.37(10)
H2A C2 H2B 108.1
C1 C2 H2A 109.6
C1 C2 H2B 109.6
O1 C1 C2 105.70(10)
O1 C1 H1A 110.6
O1 C1 H1B 110.6
C2 C1 H1A 110.6
C2 C1 H1B 110.6
H1A C1 H1B 108.7
O4 C12 N3 122.20(11)
O4 C12 C11 120.97(11)
N3 C12 C11 116.82(11)
N2 C13 C14 111.99(10)
N2 C13 H13A 109.2
N2 C13 H13B 109.2
C14 C13 H13A 109.2
C14 C13 H13B 109.2
H13A C13 H13B 107.9
O2 C6 H6A 110.5
O2 C6 H6B 110.5
O2 C6 C5 106.24(11)
H6A C6 H6B 108.7
C5 C6 H6A 110.5
C5 C6 H6B 110.5
F5 C16 S2 112.18(9)
F5 C16 F6 107.46(12)
F5 C16 F4 107.12(12)
F6 C16 S2 111.49(10)
F4 C16 S2 110.77(10)
F4 C16 F6 107.59(11)
N1 C11 C12 112.23(10)
N1 C11 H11A 109.2
N1 C11 H11B 109.2
C12 C11 H11A 109.2
C12 C11 H11B 109.2
H11A C11 H11B 107.9
N2 C9 H9A 109.6
N2 C9 H9B 109.6
N2 C9 C10 110.36(10)
H9A C9 H9B 108.1
C10 C9 H9A 109.6
C10 C9 H9B 109.6
F1 C15 S1 112.31(10)
F1 C15 F3 107.13(12)
F3 C15 S1 110.66(9)
F2 C15 S1 110.59(10)
F2 C15 F1 108.15(11)
F2 C15 F3 107.82(12)
O1 C10 C9 105.47(10)
O1 C10 H10A 110.6
O1 C10 H10B 110.6
C9 C10 H10A 110.6
C9 C10 H10B 110.6
H10A C10 H10B 108.8
O3 C4 H4C 110.4
O3 C4 H4D 110.4
O3 C4 C3 106.55(10)
H4C C4 H4D 108.6
C3 C4 H4C 110.4
C3 C4 H4D 110.4
O2 C7 H7A 110.4
O2 C7 H7B 110.4
O2 C7 C8 106.65(11)
H7A C7 H7B 108.6
C8 C7 H7A 110.4
C8 C7 H7B 110.4
N2 C8 C7 110.54(11)
N2 C8 H8A 109.5
N2 C8 H8B 109.5
C7 C8 H8A 109.5
C7 C8 H8B 109.5
H8A C8 H8B 108.1
N1 C3 C4 110.50(10)
N1 C3 H3C 109.5
N1 C3 H3D 109.5
C4 C3 H3C 109.5
C4 C3 H3D 109.5
H3C C3 H3D 108.1
O3 C5 C6 106.83(11)
O3 C5 H5A 110.4
O3 C5 H5B 110.4
C6 C5 H5A 110.4
C6 C5 H5B 110.4
H5A C5 H5B 108.6

loop_
_geom_bond_atom_site_label_1
_geom_bond_atom_site_label_2
_geom_bond_distance
Fe1 O2 2.2952(10)
Fe1 O1 2.1979(9)
Fe1 O5 2.0867(9)
Fe1 O4 2.0938(9)
Fe1 N1 2.2874(11)
Fe1 O3 2.2689(10)
Fe1 N2 2.2897(11)
S2 O9 1.4413(10)
S2 O10 1.4488(10)
S2 O11 1.4395(11)
S2 C16 1.8322(14)
S1 O6 1.4383(10)
S1 O7 1.4416(11)
S1 O8 1.4576(10)
S1 C15 1.8298(14)
F1 C15 1.3359(16)
F3 C15 1.3461(17)
O2 C6 1.4357(18)
O2 C7 1.4314(17)
O1 C1 1.4333(16)
O1 C10 1.4335(16)
O5 C14 1.2545(15)
F5 C16 1.3330(17)
O4 C12 1.2593(15)
N1 C2 1.4831(16)
N1 C11 1.4817(16)
N1 C3 1.4787(17)
O3 C4 1.4371(16)
O3 C5 1.4333(16)
F6 C16 1.3371(16)
F4 C16 1.3367(16)
F2 C15 1.3288(17)
N2 C13 1.4779(16)
N2 C9 1.4808(18)
N2 C8 1.4855(17)
N3 H3A 0.8800
N3 H3B 0.8800
N3 C12 1.3143(16)
N4 H4A 0.8800
N4 H4B 0.8800
N4 C14 1.3155(16)
C14 C13 1.5157(17)
C2 H2A 0.9900
C2 H2B 0.9900
C2 C1 1.511(2)
C1 H1A 0.9900
C1 H1B 0.9900
C12 C11 1.5133(17)
C13 H13A 0.9900
C13 H13B 0.9900
C6 H6A 0.9900
C6 H6B 0.9900
C6 C5 1.500(2)
C11 H11A 0.9900
C11 H11B 0.9900
C9 H9A 0.9900
C9 H9B 0.9900
C9 C10 1.508(2)
C10 H10A 0.9900
C10 H10B 0.9900
C4 H4C 0.9900
C4 H4D 0.9900
C4 C3 1.509(2)
C7 H7A 0.9900
C7 H7B 0.9900
C7 C8 1.508(2)
C8 H8A 0.9900
C8 H8B 0.9900
C3 H3C 0.9900
C3 H3D 0.9900
C5 H5A 0.9900
C5 H5B 0.9900

loop_
_geom_torsion_atom_site_label_1
_geom_torsion_atom_site_label_2
_geom_torsion_atom_site_label_3
_geom_torsion_atom_site_label_4
_geom_torsion
Fe1 O2 C6 C5 44.12(13)
Fe1 O2 C7 C8 -38.34(12)
Fe1 O1 C1 C2 9.58(13)
Fe1 O1 C10 C9 22.17(13)
Fe1 O5 C14 N4 -177.89(9)
Fe1 O5 C14 C13 2.27(15)
Fe1 O4 C12 N3 163.26(10)
Fe1 O4 C12 C11 -17.65(15)
Fe1 N1 C2 C1 54.37(11)
Fe1 N1 C11 C12 7.23(12)
Fe1 N1 C3 C4 -45.38(12)
Fe1 O3 C4 C3 -41.00(12)
Fe1 O3 C5 C6 43.09(14)
Fe1 N2 C13 C14 16.81(12)
Fe1 N2 C9 C10 50.68(11)
Fe1 N2 C8 C7 -47.35(12)
O2 C6 C5 O3 -55.14(15)
O2 C7 C8 N2 57.29(13)
O5 C14 C13 N2 -14.06(17)
O4 C12 C11 N1 5.82(17)
N1 C2 C1 O1 -41.99(14)
O3 C4 C3 N1 57.93(13)
O9 S2 C16 F5 64.68(11)
O9 S2 C16 F6 -174.74(10)
O9 S2 C16 F4 -54.96(12)
O6 S1 C15 F1 59.99(11)
O6 S1 C15 F3 -59.68(11)
O6 S1 C15 F2 -179.09(9)
O7 S1 C15 F1 -62.16(11)
O7 S1 C15 F3 178.18(10)
O7 S1 C15 F2 58.77(11)
O8 S1 C15 F1 178.46(10)
O8 S1 C15 F3 58.80(11)
O8 S1 C15 F2 -60.61(11)
O10 S2 C16 F5 -54.54(11)
O10 S2 C16 F6 66.03(11)
O10 S2 C16 F4 -174.18(10)
N2 C9 C10 O1 -47.03(13)
O11 S2 C16 F5 -174.37(10)
O11 S2 C16 F6 -53.80(11)
O11 S2 C16 F4 65.99(11)
N3 C12 C11 N1 -175.04(11)
N4 C14 C13 N2 166.09(11)
C2 N1 C11 C12 124.56(11)
C2 N1 C3 C4 -161.19(11)
C1 O1 C10 C9 -170.36(10)
C13 N2 C9 C10 -67.89(13)
C13 N2 C8 C7 71.17(13)
C6 O2 C7 C8 -171.37(11)
C11 N1 C2 C1 -64.36(13)
C11 N1 C3 C4 74.16(13)
C9 N2 C13 C14 135.32(11)
C9 N2 C8 C7 -165.08(11)
C10 O1 C1 C2 -157.80(10)
C4 O3 C5 C6 175.32(12)
C7 O2 C6 C5 176.86(11)
C8 N2 C13 C14 -101.67(12)
C8 N2 C9 C10 168.44(11)
C3 N1 C2 C1 171.18(11)
C3 N1 C11 C12 -111.86(12)
C5 O3 C4 C3 -174.40(11)
